data_4334103
loop_
_publ_author_name
'Hamid Reza Khavasi'
'Alireza Azhdari Tehrani'

_publ_section_title
;
 Influence of Halogen Bonding Interaction on Supramolecular Assembly of
 Coordination Compounds; Head-to-Tail N...X Synthon Repetitivity
;
_journal_name_full 'Inorganic Chemistry'
_journal_page_first 2891
_journal_page_last 2905
_journal_paper_doi 10.1021/ic3021113
_journal_volume 52
_journal_year 2013
_chemical_formula_moiety 'C22 H18 Br4 Hg2 N6 O2'
_chemical_formula_sum 'C22 H18 Br4 Hg2 N6 O2'
_chemical_formula_weight 1119.20
_chemical_name_systematic
;
 ?
;
_space_group_IT_number 14
_symmetry_cell_setting monoclinic
_symmetry_space_group_name_Hall '-P 2yn'
_symmetry_space_group_name_H-M 'P 1 21/n 1'
_atom_sites_solution_hydrogens geom
_atom_sites_solution_primary direct
_atom_sites_solution_secondary difmap
_audit_creation_method SHELXL-97
_cell_angle_alpha 90.00
_cell_angle_beta 92.121(11)
_cell_angle_gamma 90.00
_cell_formula_units_Z 2
_cell_length_a 7.2762(10)
_cell_length_b 15.4995(14)
_cell_length_c 12.0093(16)
_cell_measurement_reflns_used 996
_cell_measurement_temperature 298(2)
_cell_measurement_theta_max 29.21
_cell_measurement_theta_min 2.15
_cell_volume 1353.5(3)
_computing_cell_refinement 'Bruker SMART'
_computing_data_collection 'Bruker SMART'
_computing_data_reduction 'Bruker SHELXTL'
_computing_molecular_graphics 'ORTEP-3 for Windows (Farrugia, 1997)'
_computing_publication_material 'WinGX (Farrugia, 1999)'
_computing_structure_refinement 'SHELXTL ver. 5.1 (Sheldrick, 1998b)'
_computing_structure_solution 'SHELXTL ver. 5.1 (Sheldrick, 1998b)'
_diffrn_ambient_temperature 298(2)
_diffrn_measured_fraction_theta_full 0.991
_diffrn_measured_fraction_theta_max 0.991
_diffrn_measurement_device_type 'CCD area detector'
_diffrn_measurement_method 'phi and omega scans'
_diffrn_radiation_monochromator graphite
_diffrn_radiation_source 'fine-focus sealed tube'
_diffrn_radiation_type MoK\a
_diffrn_radiation_wavelength 0.71073
_diffrn_reflns_av_R_equivalents 0.1008
_diffrn_reflns_av_sigmaI/netI 0.0649
_diffrn_reflns_limit_h_max 9
_diffrn_reflns_limit_h_min -9
_diffrn_reflns_limit_k_max 17
_diffrn_reflns_limit_k_min -21
_diffrn_reflns_limit_l_max 16
_diffrn_reflns_limit_l_min -16
_diffrn_reflns_number 10829
_diffrn_reflns_theta_full 29.21
_diffrn_reflns_theta_max 29.21
_diffrn_reflns_theta_min 2.15
_diffrn_standards_number 0
_exptl_absorpt_coefficient_mu 17.266
_exptl_absorpt_correction_T_max 0.010
_exptl_absorpt_correction_T_min 0.004
_exptl_absorpt_correction_type numerical
_exptl_absorpt_process_details 'shape of crystal determined optically'
_exptl_crystal_colour Colorless
_exptl_crystal_density_diffrn 2.746
_exptl_crystal_description Block
_exptl_crystal_F_000 1016
_exptl_crystal_size_max 0.50
_exptl_crystal_size_mid 0.25
_exptl_crystal_size_min 0.15
_refine_diff_density_max 1.767
_refine_diff_density_min -3.761
_refine_diff_density_rms 0.346
_refine_ls_extinction_method none
_refine_ls_goodness_of_fit_ref 1.195
_refine_ls_hydrogen_treatment constr
_refine_ls_matrix_type full
_refine_ls_number_parameters 163
_refine_ls_number_reflns 3635
_refine_ls_number_restraints 0
_refine_ls_restrained_S_all 1.195
_refine_ls_R_factor_all 0.0666
_refine_ls_R_factor_gt 0.0541
_refine_ls_shift/su_max 0.001
_refine_ls_shift/su_mean 0.000
_refine_ls_structure_factor_coef Fsqd
_refine_ls_weighting_details 'calc w=1/[\s^2^(Fo^2^)+(0.0727P)^2^+1.2252P] where P=(Fo^2^+2Fc^2^)/3'
_refine_ls_weighting_scheme calc
_refine_ls_wR_factor_gt 0.1388
_refine_ls_wR_factor_ref 0.1456
_reflns_number_gt 3019
_reflns_number_total 3635
_reflns_threshold_expression >2sigma(I)
_cod_data_source_file ic3021113_si_002_05.cif
_cod_data_source_block 5
_cod_database_code 4334103

loop_
_symmetry_equiv_pos_as_xyz
'x, y, z'
'-x+1/2, y+1/2, -z+1/2'
'-x, -y, -z'
'x-1/2, -y-1/2, z-1/2'

loop_
_atom_site_label
_atom_site_type_symbol
_atom_site_fract_x
_atom_site_fract_y
_atom_site_fract_z
_atom_site_U_iso_or_equiv
_atom_site_adp_type
_atom_site_occupancy
_atom_site_symmetry_multiplicity
_atom_site_calc_flag
_atom_site_refinement_flags
C1 C 0.4641(13) 0.9224(7) 1.2133(9) 0.053(2) Uani 1 1 d .
H1 H 0.5351 0.9071 1.2762 0.064 Uiso 1 1 calc R
C2 C 0.3891(11) 0.8574(6) 1.1481(8) 0.0440(18) Uani 1 1 d .
H2 H 0.4134 0.8001 1.1659 0.053 Uiso 1 1 calc R
C3 C 0.2543(11) 0.9599(6) 1.0386(7) 0.0389(16) Uani 1 1 d .
H3 H 0.1798 0.9753 0.9772 0.047 Uiso 1 1 calc R
C4 C 0.3316(9) 1.0245(5) 1.1041(7) 0.0334(14) Uani 1 1 d .
C5 C 0.2992(10) 1.1179(6) 1.0754(7) 0.0357(15) Uani 1 1 d .
C6 C 0.4083(11) 1.2632(5) 1.1350(7) 0.0372(15) Uani 1 1 d .
C7 C 0.3330(12) 1.3103(6) 1.0470(7) 0.0446(19) Uani 1 1 d .
H7 H 0.2759 1.2826 0.9863 0.054 Uiso 1 1 calc R
C8 C 0.3443(13) 1.3997(6) 1.0510(8) 0.047(2) Uani 1 1 d .
H8 H 0.2865 1.4321 0.9948 0.057 Uiso 1 1 calc R
C9 C 0.4390(13) 1.4410(6) 1.1362(9) 0.051(2) Uani 1 1 d .
H9 H 0.4509 1.5008 1.1351 0.061 Uiso 1 1 calc R
C10 C 0.5167(12) 1.3939(7) 1.2236(8) 0.048(2) Uani 1 1 d .
H10 H 0.5776 1.4218 1.2828 0.057 Uiso 1 1 calc R
C11 C 0.5029(11) 1.3054(6) 1.2219(7) 0.0417(18) Uani 1 1 d .
H11 H 0.5574 1.2733 1.2796 0.050 Uiso 1 1 calc R
N1 N 0.4412(11) 1.0053(5) 1.1918(7) 0.0447(16) Uani 1 1 d .
N2 N 0.2817(10) 0.8768(5) 1.0597(6) 0.0399(14) Uani 1 1 d .
N3 N 0.4004(9) 1.1719(5) 1.1402(5) 0.0367(13) Uani 1 1 d .
H3A H 0.4691 1.1481 1.1913 0.044 Uiso 1 1 calc R
O1 O 0.1932(9) 1.1381(4) 0.9980(6) 0.0480(14) Uani 1 1 d .
Hg1 Hg 0.13262(4) 0.76360(2) 0.93666(3) 0.04330(14) Uani 1 1 d .
Br1 Br 0.14789(15) 0.63901(7) 1.05737(9) 0.0540(3) Uani 1 1 d .
Br2 Br 0.10410(14) 0.85365(7) 0.77136(8) 0.0521(2) Uani 1 1 d .

loop_
_atom_site_aniso_label
_atom_site_aniso_U_11
_atom_site_aniso_U_22
_atom_site_aniso_U_33
_atom_site_aniso_U_23
_atom_site_aniso_U_13
_atom_site_aniso_U_12
C1 0.041(4) 0.055(6) 0.063(6) 0.014(5) -0.009(4) 0.010(4)
C2 0.038(4) 0.037(4) 0.056(5) 0.003(4) -0.001(3) 0.003(3)
C3 0.042(4) 0.041(4) 0.034(3) -0.003(3) 0.000(3) -0.001(3)
C4 0.026(3) 0.033(4) 0.042(4) -0.002(3) 0.000(3) -0.003(3)
C5 0.031(3) 0.037(4) 0.038(4) -0.002(3) -0.001(3) -0.003(3)
C6 0.036(3) 0.032(4) 0.044(4) -0.004(3) 0.006(3) 0.000(3)
C7 0.048(4) 0.042(5) 0.043(4) 0.005(3) -0.002(3) -0.007(4)
C8 0.057(5) 0.032(4) 0.054(5) 0.007(4) 0.003(4) -0.004(4)
C9 0.045(4) 0.037(4) 0.070(6) 0.002(4) 0.009(4) -0.004(4)
C10 0.043(4) 0.044(5) 0.057(5) -0.008(4) 0.006(4) -0.005(4)
C11 0.038(4) 0.048(5) 0.039(4) -0.004(3) 0.000(3) -0.002(3)
N1 0.045(4) 0.038(4) 0.051(4) 0.002(3) -0.005(3) -0.004(3)
N2 0.040(3) 0.035(3) 0.045(4) -0.002(3) 0.004(3) 0.004(3)
N3 0.040(3) 0.036(3) 0.034(3) 0.000(3) -0.006(2) -0.001(3)
O1 0.051(3) 0.040(3) 0.052(3) 0.002(3) -0.015(3) 0.001(3)
Hg1 0.0468(2) 0.03839(19) 0.0443(2) 0.00268(13) -0.00319(13) -0.00062(13)
Br1 0.0603(5) 0.0421(5) 0.0594(6) 0.0104(4) 0.0007(4) 0.0060(4)
Br2 0.0568(5) 0.0516(5) 0.0474(5) 0.0084(4) -0.0051(4) 0.0043(4)

loop_
_atom_type_symbol
_atom_type_description
_atom_type_scat_dispersion_real
_atom_type_scat_dispersion_imag
_atom_type_scat_source
C C 0.0033 0.0016 'International Tables Vol C Tables 4.2.6.8 and 6.1.1.4'
H H 0.0000 0.0000 'International Tables Vol C Tables 4.2.6.8 and 6.1.1.4'
N N 0.0061 0.0033 'International Tables Vol C Tables 4.2.6.8 and 6.1.1.4'
O O 0.0106 0.0060 'International Tables Vol C Tables 4.2.6.8 and 6.1.1.4'
Hg Hg -2.3894 9.2266 'International Tables Vol C Tables 4.2.6.8 and 6.1.1.4'
Br Br -0.2901 2.4595 'International Tables Vol C Tables 4.2.6.8 and 6.1.1.4'

loop_
_geom_angle_atom_site_label_1
_geom_angle_atom_site_label_2
_geom_angle_atom_site_label_3
_geom_angle
N1 C1 C2 123.8(9)
N1 C1 H1 118.1
C2 C1 H1 118.1
N2 C2 C1 119.9(9)
N2 C2 H2 120.1
C1 C2 H2 120.1
N2 C3 C4 122.7(8)
N2 C3 H3 118.6
C4 C3 H3 118.6
N1 C4 C3 120.6(8)
N1 C4 C5 118.7(7)
C3 C4 C5 120.7(7)
O1 C5 N3 126.6(8)
O1 C5 C4 120.5(7)
N3 C5 C4 112.9(7)
C7 C6 C11 119.8(9)
C7 C6 N3 123.0(8)
C11 C6 N3 117.1(8)
C6 C7 C8 118.6(9)
C6 C7 H7 120.7
C8 C7 H7 120.7
C9 C8 C7 121.3(9)
C9 C8 H8 119.3
C7 C8 H8 119.3
C8 C9 C10 120.0(9)
C8 C9 H9 120.0
C10 C9 H9 120.0
C11 C10 C9 119.2(9)
C11 C10 H10 120.4
C9 C10 H10 120.4
C10 C11 C6 120.9(9)
C10 C11 H11 119.6
C6 C11 H11 119.6
C1 N1 C4 116.1(8)
C3 N2 C2 116.9(8)
C3 N2 Hg1 120.5(6)
C2 N2 Hg1 122.7(6)
C5 N3 C6 128.2(7)
C5 N3 H3A 115.9
C6 N3 H3A 115.9
Br1 Hg1 Br2 161.93(4)
Br1 Hg1 N2 101.31(18)
Br2 Hg1 N2 95.80(18)

loop_
_geom_bond_atom_site_label_1
_geom_bond_atom_site_label_2
_geom_bond_distance
C1 N1 1.320(13)
C1 C2 1.377(15)
C1 H1 0.9300
C2 N2 1.329(11)
C2 H2 0.9300
C3 N2 1.326(11)
C3 C4 1.379(11)
C3 H3 0.9300
C4 N1 1.331(11)
C4 C5 1.505(12)
C5 O1 1.226(10)
C5 N3 1.344(10)
C6 C7 1.380(13)
C6 C11 1.391(12)
C6 N3 1.418(11)
C7 C8 1.389(14)
C7 H7 0.9300
C8 C9 1.371(14)
C8 H8 0.9300
C9 C10 1.382(15)
C9 H9 0.9300
C10 C11 1.376(14)
C10 H10 0.9300
C11 H11 0.9300
N2 Hg1 2.514(7)
N3 H3A 0.8600
Hg1 Br1 2.4147(10)
Hg1 Br2 2.4293(10)

loop_
_geom_torsion_atom_site_label_1
_geom_torsion_atom_site_label_2
_geom_torsion_atom_site_label_3
_geom_torsion_atom_site_label_4
_geom_torsion
N1 C1 C2 N2 -2.3(15)
N2 C3 C4 N1 1.0(12)
N2 C3 C4 C5 178.8(7)
N1 C4 C5 O1 -177.0(8)
C3 C4 C5 O1 5.1(11)
N1 C4 C5 N3 4.8(10)
C3 C4 C5 N3 -173.0(7)
C11 C6 C7 C8 -3.9(13)
N3 C6 C7 C8 178.5(8)
C6 C7 C8 C9 4.6(14)
C7 C8 C9 C10 -3.7(14)
C8 C9 C10 C11 2.1(14)
C9 C10 C11 C6 -1.5(13)
C7 C6 C11 C10 2.5(12)
N3 C6 C11 C10 -179.8(7)
C2 C1 N1 C4 3.1(14)
C3 C4 N1 C1 -2.4(12)
C5 C4 N1 C1 179.7(8)
C4 C3 N2 C2 0.0(12)
C4 C3 N2 Hg1 179.4(6)
C1 C2 N2 C3 0.6(12)
C1 C2 N2 Hg1 -178.9(7)
O1 C5 N3 C6 0.3(13)
C4 C5 N3 C6 178.3(7)
C7 C6 N3 C5 -11.7(12)
C11 C6 N3 C5 170.6(8)
C3 N2 Hg1 Br1 -160.1(6)
C2 N2 Hg1 Br1 19.3(6)
C3 N2 Hg1 Br2 25.7(6)
C2 N2 Hg1 Br2 -154.9(6)
